data_2234266
loop_
_publ_author_name
'Sughanya, V.'
'Sureshbabu, N.'

_publ_section_title
;
 9-(4-Hydroxy-3,5-dimethoxyphenyl)-3,3,6,6-tetramethyl-3,4,5,6,7,9-hexahydro-1<i>H</i>-xanthene-1,8(2<i>H</i>)-dione
;
_journal_coeditor_code IM2356
_journal_issue 4
_journal_name_full 'Acta Crystallographica Section E'
_journal_page_first o1060
_journal_paper_doi 10.1107/S1600536812010410
_journal_volume 68
_journal_year 2012
_chemical_formula_iupac 'C25 H30 O6'
_chemical_formula_moiety 'C25 H30 O6'
_chemical_formula_sum 'C25 H30 O6'
_chemical_formula_weight 426.49
_chemical_name_systematic
;
9-(4-Hydroxy-3,5-dimethoxyphenyl)-3,3,6,6-tetramethyl-3,4,5,6,7,9-
hexahydro-1<i>H</i>-xanthene-1,8(2<i>H</i>)-dione
;
_space_group_IT_number 2
_symmetry_cell_setting triclinic
_symmetry_space_group_name_Hall '-P 1'
_symmetry_space_group_name_H-M 'P -1'
_atom_sites_solution_hydrogens geom
_atom_sites_solution_primary direct
_atom_sites_solution_secondary difmap
_audit_creation_method SHELXL-97
_cell_angle_alpha 84.973(6)
_cell_angle_beta 70.377(5)
_cell_angle_gamma 75.676(6)
_cell_formula_units_Z 2
_cell_length_a 9.4268(9)
_cell_length_b 10.2468(10)
_cell_length_c 12.6122(11)
_cell_measurement_reflns_used 5637
_cell_measurement_temperature 295(2)
_cell_measurement_theta_max 27.45
_cell_measurement_theta_min 2.35
_cell_volume 1111.83(19)
_computing_cell_refinement 'APEX2 and SAINT (Bruker, 2004)'
_computing_data_collection 'APEX2 (Bruker, 2004)'
_computing_data_reduction 'SAINT and XPREP (Bruker, 2004)'
_computing_molecular_graphics 'ORTEP-3 (Farrugia, 1997) and Mercury (Macrae <i>et al.</i>, 2008)'
_computing_publication_material 'SHELXL97 (Sheldrick, 2008)'
_computing_structure_refinement 'SHELXL97 (Sheldrick, 2008)'
_computing_structure_solution 'SIR92 (Altomare <i>et al.</i>, 1993)'
_diffrn_ambient_temperature 295(2)
_diffrn_measured_fraction_theta_full 0.950
_diffrn_measured_fraction_theta_max 0.950
_diffrn_measurement_device_type 'Bruker Kappa APEXII CCD'
_diffrn_measurement_method '\w and \f scan'
_diffrn_radiation_monochromator graphite
_diffrn_radiation_source 'fine-focus sealed tube'
_diffrn_radiation_type MoK\a
_diffrn_radiation_wavelength 0.71073
_diffrn_reflns_av_R_equivalents 0.0519
_diffrn_reflns_av_sigmaI/netI 0.0607
_diffrn_reflns_limit_h_max 12
_diffrn_reflns_limit_h_min -12
_diffrn_reflns_limit_k_max 13
_diffrn_reflns_limit_k_min -13
_diffrn_reflns_limit_l_max 16
_diffrn_reflns_limit_l_min -16
_diffrn_reflns_number 20849
_diffrn_reflns_theta_full 28.26
_diffrn_reflns_theta_max 28.26
_diffrn_reflns_theta_min 2.36
_exptl_absorpt_coefficient_mu 0.090
_exptl_absorpt_correction_T_max 0.9822
_exptl_absorpt_correction_T_min 0.9235
_exptl_absorpt_correction_type multi-scan
_exptl_absorpt_process_details '(SADABS; Bruker, 2004)'
_exptl_crystal_colour colourless
_exptl_crystal_density_diffrn 1.274
_exptl_crystal_density_method 'not measured'
_exptl_crystal_description block
_exptl_crystal_F_000 456
_exptl_crystal_size_max 0.30
_exptl_crystal_size_mid 0.25
_exptl_crystal_size_min 0.20
_refine_diff_density_max 0.279
_refine_diff_density_min -0.205
_refine_ls_extinction_coef 0.008(2)
_refine_ls_extinction_expression Fc^*^=kFc[1+0.001xFc^2^\l^3^/sin(2\q)]^-1/4^
_refine_ls_extinction_method 'SHELXL97 (Sheldrick, 2008)'
_refine_ls_goodness_of_fit_ref 0.983
_refine_ls_hydrogen_treatment constr
_refine_ls_matrix_type full
_refine_ls_number_parameters 288
_refine_ls_number_reflns 5233
_refine_ls_number_restraints 0
_refine_ls_restrained_S_all 0.983
_refine_ls_R_factor_all 0.1113
_refine_ls_R_factor_gt 0.0513
_refine_ls_shift/su_max 0.000
_refine_ls_shift/su_mean 0.000
_refine_ls_structure_factor_coef Fsqd
_refine_ls_weighting_details 'calc w=1/[\s^2^(Fo^2^)+(0.0666P)^2^+0.3374P] where P=(Fo^2^+2Fc^2^)/3'
_refine_ls_weighting_scheme calc
_refine_ls_wR_factor_gt 0.1209
_refine_ls_wR_factor_ref 0.1571
_reflns_number_gt 2876
_reflns_number_total 5233
_reflns_threshold_expression I>2sigma(I)
_cod_data_source_file im2356.cif
_cod_data_source_block I
_cod_original_cell_volume 1111.83(18)
_cod_database_code 2234266
_cod_database_fobs_code 2234266

loop_
_symmetry_equiv_pos_as_xyz
'x, y, z'
'-x, -y, -z'

loop_
_atom_site_type_symbol
_atom_site_label
_atom_site_fract_x
_atom_site_fract_y
_atom_site_fract_z
_atom_site_U_iso_or_equiv
_atom_site_adp_type
_atom_site_calc_flag
_atom_site_refinement_flags
_atom_site_occupancy
_atom_site_symmetry_multiplicity
C C1 0.2424(2) 0.1023(2) 0.33354(14) 0.0336(5) Uani d . 1 1
C C2 0.1297(3) 0.0482(2) 0.30200(15) 0.0418(5) Uani d . 1 1
H H2A 0.0310 0.0657 0.3621 0.050 Uiso calc R 1 1
H H2B 0.1666 -0.0486 0.2923 0.050 Uiso calc R 1 1
C C3 0.1076(3) 0.1131(2) 0.19256(16) 0.0466(6) Uani d . 1 1
C C4 0.2682(3) 0.0985(3) 0.10508(16) 0.0509(6) Uani d . 1 1
H H4A 0.3068 0.0052 0.0814 0.061 Uiso calc R 1 1
H H4B 0.2577 0.1524 0.0398 0.061 Uiso calc R 1 1
C C5 0.3873(2) 0.1383(2) 0.14149(15) 0.0381(5) Uani d . 1 1
C C6 0.3614(2) 0.1462(2) 0.26230(14) 0.0337(5) Uani d . 1 1
C C7 0.4681(2) 0.2063(2) 0.29943(14) 0.0354(5) Uani d . 1 1
H H7 0.5748 0.1561 0.2636 0.042 Uiso calc R 1 1
C C8 0.4297(2) 0.1905(2) 0.42567(15) 0.0367(5) Uani d . 1 1
C C9 0.5320(3) 0.2232(2) 0.47906(17) 0.0471(6) Uani d . 1 1
C C10 0.4874(3) 0.2148(3) 0.60591(17) 0.0525(6) Uani d . 1 1
H H10A 0.5232 0.2833 0.6315 0.063 Uiso calc R 1 1
H H10B 0.5411 0.1279 0.6263 0.063 Uiso calc R 1 1
C C11 0.3143(3) 0.2328(2) 0.66833(16) 0.0451(6) Uani d . 1 1
C C12 0.2551(3) 0.1381(2) 0.61580(15) 0.0427(5) Uani d . 1 1
H H12A 0.2915 0.0464 0.6383 0.051 Uiso calc R 1 1
H H12B 0.1429 0.1598 0.6446 0.051 Uiso calc R 1 1
C C13 0.3068(2) 0.1463(2) 0.49008(14) 0.0349(5) Uani d . 1 1
C C14 0.0234(3) 0.2601(3) 0.2129(2) 0.0638(7) Uani d . 1 1
H H14A 0.0834 0.3068 0.2375 0.096 Uiso calc R 1 1
H H14B -0.0758 0.2663 0.2698 0.096 Uiso calc R 1 1
H H14C 0.0094 0.3002 0.1443 0.096 Uiso calc R 1 1
C C15 0.0135(4) 0.0391(3) 0.1523(2) 0.0787(9) Uani d . 1 1
H H15A -0.0879 0.0488 0.2070 0.118 Uiso calc R 1 1
H H15B 0.0644 -0.0547 0.1429 0.118 Uiso calc R 1 1
H H15C 0.0047 0.0765 0.0817 0.118 Uiso calc R 1 1
C C16 0.2298(3) 0.3783(3) 0.6599(2) 0.0667(7) Uani d . 1 1
H H16A 0.2408 0.4010 0.5825 0.100 Uiso calc R 1 1
H H16B 0.2731 0.4365 0.6893 0.100 Uiso calc R 1 1
H H16C 0.1220 0.3895 0.7026 0.100 Uiso calc R 1 1
C C17 0.2863(3) 0.1950(3) 0.79273(17) 0.0620(7) Uani d . 1 1
H H17A 0.3218 0.2549 0.8271 0.093 Uiso calc R 1 1
H H17B 0.3419 0.1041 0.7987 0.093 Uiso calc R 1 1
H H17C 0.1776 0.2025 0.8303 0.093 Uiso calc R 1 1
C C19 0.4554(2) 0.3532(2) 0.26216(15) 0.0356(5) Uani d . 1 1
C C20 0.5677(2) 0.3897(2) 0.16956(15) 0.0386(5) Uani d . 1 1
H H20 0.6574 0.3259 0.1343 0.046 Uiso calc R 1 1
C C21 0.5475(2) 0.5199(2) 0.12944(15) 0.0395(5) Uani d . 1 1
C C22 0.4165(2) 0.6183(2) 0.18321(16) 0.0401(5) Uani d . 1 1
C C23 0.3081(2) 0.5825(2) 0.27940(16) 0.0401(5) Uani d . 1 1
C C24 0.3262(2) 0.4511(2) 0.31724(15) 0.0402(5) Uani d . 1 1
H H24 0.2510 0.4279 0.3804 0.048 Uiso calc R 1 1
C C25 0.7846(3) 0.4710(3) -0.02256(19) 0.0637(7) Uani d . 1 1
H H25A 0.8480 0.4413 0.0246 0.096 Uiso calc R 1 1
H H25B 0.8412 0.5123 -0.0894 0.096 Uiso calc R 1 1
H H25C 0.7565 0.3952 -0.0428 0.096 Uiso calc R 1 1
C C26 0.1124(3) 0.6717(3) 0.44614(19) 0.0619(7) Uani d . 1 1
H H26A 0.0458 0.6106 0.4588 0.093 Uiso calc R 1 1
H H26B 0.0524 0.7580 0.4775 0.093 Uiso calc R 1 1
H H26C 0.1899 0.6371 0.4815 0.093 Uiso calc R 1 1
O O1 0.21042(15) 0.10108(15) 0.44842(10) 0.0387(4) Uani d . 1 1
O O2 0.50511(17) 0.16061(16) 0.07249(11) 0.0510(4) Uani d . 1 1
O O3 0.6537(2) 0.2498(2) 0.42231(14) 0.0770(6) Uani d . 1 1
O O4 0.18392(19) 0.68547(17) 0.33083(12) 0.0575(5) Uani d . 1 1
O O5 0.39109(19) 0.74774(16) 0.14607(12) 0.0555(5) Uani d . 1 1
H H5 0.4487 0.7521 0.0813 0.073(9) Uiso calc R 1 1
O O6 0.64868(18) 0.56614(16) 0.03654(12) 0.0530(4) Uani d . 1 1

loop_
_atom_site_aniso_label
_atom_site_aniso_U_11
_atom_site_aniso_U_22
_atom_site_aniso_U_33
_atom_site_aniso_U_12
_atom_site_aniso_U_13
_atom_site_aniso_U_23
C1 0.0421(11) 0.0337(13) 0.0199(9) -0.0064(9) -0.0053(8) 0.0003(7)
C2 0.0538(13) 0.0461(15) 0.0271(10) -0.0215(11) -0.0090(9) 0.0029(9)
C3 0.0586(14) 0.0583(17) 0.0297(11) -0.0259(13) -0.0163(10) 0.0083(9)
C4 0.0692(15) 0.0593(17) 0.0239(10) -0.0193(13) -0.0115(10) -0.0005(9)
C5 0.0487(12) 0.0331(13) 0.0237(9) -0.0060(10) -0.0028(9) -0.0005(8)
C6 0.0393(11) 0.0327(12) 0.0232(9) -0.0061(9) -0.0047(8) 0.0018(7)
C7 0.0339(10) 0.0413(13) 0.0235(9) -0.0062(9) -0.0024(8) 0.0024(8)
C8 0.0402(11) 0.0398(14) 0.0252(9) -0.0066(10) -0.0068(8) 0.0025(8)
C9 0.0458(13) 0.0583(17) 0.0372(11) -0.0162(12) -0.0113(10) 0.0029(10)
C10 0.0585(14) 0.0681(18) 0.0382(12) -0.0219(13) -0.0209(11) 0.0044(10)
C11 0.0577(14) 0.0515(16) 0.0275(10) -0.0153(12) -0.0139(9) 0.0006(9)
C12 0.0507(13) 0.0514(15) 0.0238(9) -0.0152(11) -0.0083(9) 0.0050(9)
C13 0.0396(11) 0.0395(13) 0.0230(9) -0.0082(9) -0.0081(8) 0.0028(8)
C14 0.0564(15) 0.067(2) 0.0646(16) -0.0124(14) -0.0213(13) 0.0180(13)
C15 0.103(2) 0.117(3) 0.0458(14) -0.067(2) -0.0367(15) 0.0168(14)
C16 0.0893(19) 0.054(2) 0.0497(14) -0.0081(15) -0.0184(13) -0.0075(12)
C17 0.0836(18) 0.080(2) 0.0302(11) -0.0318(16) -0.0193(12) 0.0020(11)
C19 0.0387(11) 0.0428(14) 0.0248(9) -0.0140(10) -0.0070(8) 0.0025(8)
C20 0.0378(11) 0.0470(15) 0.0287(10) -0.0140(10) -0.0055(8) 0.0012(9)
C21 0.0462(12) 0.0481(15) 0.0247(10) -0.0206(11) -0.0064(9) 0.0047(9)
C22 0.0519(13) 0.0386(14) 0.0315(10) -0.0147(11) -0.0140(9) 0.0054(9)
C23 0.0441(12) 0.0416(15) 0.0308(10) -0.0077(10) -0.0088(9) -0.0005(9)
C24 0.0423(12) 0.0449(15) 0.0264(10) -0.0136(10) -0.0009(8) 0.0045(8)
C25 0.0559(15) 0.077(2) 0.0435(13) -0.0255(14) 0.0073(11) 0.0093(12)
C26 0.0513(14) 0.066(2) 0.0489(14) 0.0000(13) 0.0002(11) -0.0063(12)
O1 0.0433(8) 0.0533(10) 0.0188(6) -0.0185(7) -0.0048(6) 0.0037(6)
O2 0.0561(9) 0.0598(12) 0.0250(7) -0.0165(8) 0.0044(7) 0.0004(6)
O3 0.0588(11) 0.1335(19) 0.0502(10) -0.0510(12) -0.0144(9) 0.0094(10)
O4 0.0634(10) 0.0447(11) 0.0443(9) 0.0036(8) -0.0047(8) 0.0056(7)
O5 0.0733(11) 0.0444(11) 0.0366(9) -0.0133(9) -0.0053(8) 0.0110(7)
O6 0.0582(10) 0.0533(11) 0.0370(8) -0.0234(8) 0.0034(7) 0.0084(7)

loop_
_atom_type_symbol
_atom_type_description
_atom_type_scat_dispersion_real
_atom_type_scat_dispersion_imag
_atom_type_scat_source
C C 0.0033 0.0016 'International Tables Vol C Tables 4.2.6.8 and 6.1.1.4'
H H 0.0000 0.0000 'International Tables Vol C Tables 4.2.6.8 and 6.1.1.4'
O O 0.0106 0.0060 'International Tables Vol C Tables 4.2.6.8 and 6.1.1.4'

loop_
_geom_angle_atom_site_label_1
_geom_angle_atom_site_label_2
_geom_angle_atom_site_label_3
_geom_angle
C6 C1 O1 122.65(17)
C6 C1 C2 125.82(16)
O1 C1 C2 111.53(15)
C1 C2 C3 111.07(16)
C1 C2 H2A 109.4
C3 C2 H2A 109.4
C1 C2 H2B 109.4
C3 C2 H2B 109.4
H2A C2 H2B 108.0
C14 C3 C15 109.6(2)
C14 C3 C4 111.30(18)
C15 C3 C4 109.35(19)
C14 C3 C2 109.76(18)
C15 C3 C2 109.56(18)
C4 C3 C2 107.25(18)
C5 C4 C3 116.38(16)
C5 C4 H4A 108.2
C3 C4 H4A 108.2
C5 C4 H4B 108.2
C3 C4 H4B 108.2
H4A C4 H4B 107.3
O2 C5 C6 120.52(19)
O2 C5 C4 120.89(17)
C6 C5 C4 118.57(17)
C1 C6 C5 117.83(18)
C1 C6 C7 123.52(16)
C5 C6 C7 118.64(16)
C6 C7 C8 109.05(15)
C6 C7 C19 110.37(15)
C8 C7 C19 112.14(16)
C6 C7 H7 108.4
C8 C7 H7 108.4
C19 C7 H7 108.4
C13 C8 C9 118.53(17)
C13 C8 C7 122.46(18)
C9 C8 C7 119.01(17)
O3 C9 C8 120.50(19)
O3 C9 C10 120.9(2)
C8 C9 C10 118.48(18)
C9 C10 C11 115.06(18)
C9 C10 H10A 108.5
C11 C10 H10A 108.5
C9 C10 H10B 108.5
C11 C10 H10B 108.5
H10A C10 H10B 107.5
C16 C11 C12 110.94(19)
C16 C11 C10 110.21(19)
C12 C11 C10 107.87(18)
C16 C11 C17 108.95(19)
C12 C11 C17 108.65(18)
C10 C11 C17 110.20(19)
C13 C12 C11 112.93(17)
C13 C12 H12A 109.0
C11 C12 H12A 109.0
C13 C12 H12B 109.0
C11 C12 H12B 109.0
H12A C12 H12B 107.8
C8 C13 O1 123.71(16)
C8 C13 C12 125.31(18)
O1 C13 C12 110.98(15)
C3 C14 H14A 109.5
C3 C14 H14B 109.5
H14A C14 H14B 109.5
C3 C14 H14C 109.5
H14A C14 H14C 109.5
H14B C14 H14C 109.5
C3 C15 H15A 109.5
C3 C15 H15B 109.5
H15A C15 H15B 109.5
C3 C15 H15C 109.5
H15A C15 H15C 109.5
H15B C15 H15C 109.5
C11 C16 H16A 109.5
C11 C16 H16B 109.5
H16A C16 H16B 109.5
C11 C16 H16C 109.5
H16A C16 H16C 109.5
H16B C16 H16C 109.5
C11 C17 H17A 109.5
C11 C17 H17B 109.5
H17A C17 H17B 109.5
C11 C17 H17C 109.5
H17A C17 H17C 109.5
H17B C17 H17C 109.5
C20 C19 C24 119.02(19)
C20 C19 C7 120.75(18)
C24 C19 C7 120.14(16)
C21 C20 C19 120.34(19)
C21 C20 H20 119.8
C19 C20 H20 119.8
O6 C21 C20 125.29(19)
O6 C21 C22 113.83(19)
C20 C21 C22 120.88(18)
O5 C22 C23 118.68(19)
O5 C22 C21 122.90(18)
C23 C22 C21 118.42(19)
C24 C23 O4 123.88(18)
C24 C23 C22 120.51(19)
O4 C23 C22 115.60(19)
C23 C24 C19 120.71(18)
C23 C24 H24 119.6
C19 C24 H24 119.6
O6 C25 H25A 109.5
O6 C25 H25B 109.5
H25A C25 H25B 109.5
O6 C25 H25C 109.5
H25A C25 H25C 109.5
H25B C25 H25C 109.5
O4 C26 H26A 109.5
O4 C26 H26B 109.5
H26A C26 H26B 109.5
O4 C26 H26C 109.5
H26A C26 H26C 109.5
H26B C26 H26C 109.5
C13 O1 C1 118.10(14)
C23 O4 C26 116.45(17)
C22 O5 H5 109.5
C21 O6 C25 116.86(18)

loop_
_geom_bond_atom_site_label_1
_geom_bond_atom_site_label_2
_geom_bond_distance
C1 C6 1.330(2)
C1 O1 1.377(2)
C1 C2 1.486(3)
C2 C3 1.534(3)
C2 H2A 0.9700
C2 H2B 0.9700
C3 C14 1.518(3)
C3 C15 1.524(3)
C3 C4 1.525(3)
C4 C5 1.498(3)
C4 H4A 0.9700
C4 H4B 0.9700
C5 O2 1.218(2)
C5 C6 1.466(2)
C6 C7 1.511(3)
C7 C8 1.513(2)
C7 C19 1.525(3)
C7 H7 0.9800
C8 C13 1.331(3)
C8 C9 1.460(3)
C9 O3 1.213(2)
C9 C10 1.512(3)
C10 C11 1.527(3)
C10 H10A 0.9700
C10 H10B 0.9700
C11 C16 1.520(3)
C11 C12 1.523(3)
C11 C17 1.532(3)
C12 C13 1.495(2)
C12 H12A 0.9700
C12 H12B 0.9700
C13 O1 1.374(2)
C14 H14A 0.9600
C14 H14B 0.9600
C14 H14C 0.9600
C15 H15A 0.9600
C15 H15B 0.9600
C15 H15C 0.9600
C16 H16A 0.9600
C16 H16B 0.9600
C16 H16C 0.9600
C17 H17A 0.9600
C17 H17B 0.9600
C17 H17C 0.9600
C19 C20 1.383(2)
C19 C24 1.386(3)
C20 C21 1.376(3)
C20 H20 0.9300
C21 O6 1.373(2)
C21 C22 1.394(3)
C22 O5 1.358(2)
C22 C23 1.388(3)
C23 C24 1.378(3)
C23 O4 1.379(3)
C24 H24 0.9300
C25 O6 1.419(3)
C25 H25A 0.9600
C25 H25B 0.9600
C25 H25C 0.9600
C26 O4 1.394(3)
C26 H26A 0.9600
C26 H26B 0.9600
C26 H26C 0.9600
O5 H5 0.8200

loop_
_geom_hbond_atom_site_label_D
_geom_hbond_atom_site_label_H
_geom_hbond_atom_site_label_A
_geom_hbond_site_symmetry_A
_geom_hbond_distance_DH
_geom_hbond_distance_HA
_geom_hbond_distance_DA
_geom_hbond_angle_DHA
O5 H5 O2 2_665 0.82 2.02 2.762(2) 150.6

loop_
_geom_torsion_atom_site_label_1
_geom_torsion_atom_site_label_2
_geom_torsion_atom_site_label_3
_geom_torsion_atom_site_label_4
_geom_torsion
C6 C1 C2 C3 -30.4(3)
O1 C1 C2 C3 150.19(18)
C1 C2 C3 C14 -69.1(2)
C1 C2 C3 C15 170.5(2)
C1 C2 C3 C4 51.9(2)
C14 C3 C4 C5 71.9(2)
C15 C3 C4 C5 -166.9(2)
C2 C3 C4 C5 -48.2(3)
C3 C4 C5 O2 -162.6(2)
C3 C4 C5 C6 19.2(3)
O1 C1 C6 C5 177.92(18)
C2 C1 C6 C5 -1.4(3)
O1 C1 C6 C7 -3.6(3)
C2 C1 C6 C7 177.01(19)
O2 C5 C6 C1 -170.53(19)
C4 C5 C6 C1 7.7(3)
O2 C5 C6 C7 11.0(3)
C4 C5 C6 C7 -170.83(19)
C1 C6 C7 C8 7.4(3)
C5 C6 C7 C8 -174.20(17)
C1 C6 C7 C19 -116.2(2)
C5 C6 C7 C19 62.2(2)
C6 C7 C8 C13 -8.1(3)
C19 C7 C8 C13 114.5(2)
C6 C7 C8 C9 171.07(18)
C19 C7 C8 C9 -66.4(2)
C13 C8 C9 O3 172.1(2)
C7 C8 C9 O3 -7.1(3)
C13 C8 C9 C10 -4.4(3)
C7 C8 C9 C10 176.45(19)
O3 C9 C10 C11 158.3(2)
C8 C9 C10 C11 -25.3(3)
C9 C10 C11 C16 -70.9(3)
C9 C10 C11 C12 50.4(3)
C9 C10 C11 C17 168.8(2)
C16 C11 C12 C13 72.6(2)
C10 C11 C12 C13 -48.2(2)
C17 C11 C12 C13 -167.64(19)
C9 C8 C13 O1 -173.90(19)
C7 C8 C13 O1 5.3(3)
C9 C8 C13 C12 5.7(3)
C7 C8 C13 C12 -175.1(2)
C11 C12 C13 C8 22.5(3)
C11 C12 C13 O1 -157.83(18)
C6 C7 C19 C20 -102.2(2)
C8 C7 C19 C20 136.03(18)
C6 C7 C19 C24 74.3(2)
C8 C7 C19 C24 -47.5(2)
C24 C19 C20 C21 -3.3(3)
C7 C19 C20 C21 173.18(18)
C19 C20 C21 O6 -177.93(18)
C19 C20 C21 C22 2.2(3)
O6 C21 C22 O5 0.7(3)
C20 C21 C22 O5 -179.44(18)
O6 C21 C22 C23 -178.83(17)
C20 C21 C22 C23 1.1(3)
O5 C22 C23 C24 177.31(19)
C21 C22 C23 C24 -3.2(3)
O5 C22 C23 O4 -1.7(3)
C21 C22 C23 O4 177.83(18)
O4 C23 C24 C19 -179.03(18)
C22 C23 C24 C19 2.1(3)
C20 C19 C24 C23 1.2(3)
C7 C19 C24 C23 -175.31(18)
C8 C13 O1 C1 -0.4(3)
C12 C13 O1 C1 179.94(16)
C6 C1 O1 C13 -0.5(3)
C2 C1 O1 C13 178.95(17)
C24 C23 O4 C26 27.8(3)
C22 C23 O4 C26 -153.2(2)
C20 C21 O6 C25 0.3(3)
C22 C21 O6 C25 -179.86(19)

loop_
_cod_related_entry_id
_cod_related_entry_database
_cod_related_entry_code
1 ChemSpider 940330
